data_7111488
loop_
_publ_author_name
'Lerner, Hans-Wolfram'
'Margraf, G\"unter'
'Bats, Jan W.'
'Wagner, Matthias'

_publ_section_title
;
 Synthesis and crystal structure of [tBu3SiPAg2]8: A novel Ag16-cluster
 featuring a remarkable symmetrical structure
;
_journal_issue 36
_journal_name_full 'Chemical Communications'
_journal_page_first 4545
_journal_page_last 4547
_journal_paper_doi 10.1039/b507833d
_journal_year 2005
_chemical_formula_sum 'C96 H216 Ag16 P8 Si8'
_chemical_formula_weight 3569.09
_chemical_name_systematic
;
?
;
_space_group_IT_number 129
_symmetry_cell_setting tetragonal
_symmetry_space_group_name_Hall '-P 4a 2a'
_symmetry_space_group_name_H-M 'P 4/n m m :2'
_atom_sites_solution_hydrogens geom
_atom_sites_solution_primary direct
_atom_sites_solution_secondary difmap
_audit_creation_method SHELXL-97
_cell_angle_alpha 90.00
_cell_angle_beta 90.00
_cell_angle_gamma 90.00
_cell_formula_units_Z 2
_cell_length_a 22.826(2)
_cell_length_b 22.826(2)
_cell_length_c 14.8258(16)
_cell_measurement_reflns_used 291
_cell_measurement_temperature 162(2)
_cell_measurement_theta_max 23
_cell_measurement_theta_min 3
_cell_volume 7724.6(13)
_computing_cell_refinement 'SMART (Siemens, 1995)'
_computing_data_collection 'SMART (Siemens, 1995)'
_computing_data_reduction 'SAINT (Siemens, 1995)'
_computing_publication_material 'SHELXL-97 (Sheldrick, 1997)'
_computing_structure_refinement 'SHELXL-97 (Sheldrick, 1997)'
_computing_structure_solution 'SHELXS-97 (Sheldrick, 1997)'
_diffrn_ambient_temperature 162(2)
_diffrn_measured_fraction_theta_full 0.962
_diffrn_measured_fraction_theta_max 0.962
_diffrn_measurement_device_type SIEMENS_SMART_CCD
_diffrn_measurement_method \w
_diffrn_radiation_monochromator graphite
_diffrn_radiation_source 'normal-focus sealed tube'
_diffrn_radiation_type MoK\a
_diffrn_radiation_wavelength 0.71073
_diffrn_reflns_av_R_equivalents 0.1269
_diffrn_reflns_av_sigmaI/netI 0.0709
_diffrn_reflns_limit_h_max 28
_diffrn_reflns_limit_h_min -29
_diffrn_reflns_limit_k_max 29
_diffrn_reflns_limit_k_min -28
_diffrn_reflns_limit_l_max 19
_diffrn_reflns_limit_l_min -19
_diffrn_reflns_number 89397
_diffrn_reflns_theta_full 28.33
_diffrn_reflns_theta_max 28.33
_diffrn_reflns_theta_min 1.64
_diffrn_standards_decay_% 0.0
_diffrn_standards_interval_time 1200
_diffrn_standards_number 738
_exptl_absorpt_coefficient_mu 2.153
_exptl_absorpt_correction_T_max 1.000
_exptl_absorpt_correction_T_min 0.806
_exptl_absorpt_correction_type 'empirical, SADABS (Sheldrick, 2000)'
_exptl_crystal_colour brown
_exptl_crystal_density_diffrn 1.534
_exptl_crystal_density_method 'not measured'
_exptl_crystal_description rod
_exptl_crystal_F_000 3552
_exptl_crystal_size_max 0.65
_exptl_crystal_size_mid 0.06
_exptl_crystal_size_min 0.06
_refine_diff_density_max 1.130
_refine_diff_density_min -0.626
_refine_diff_density_rms 0.169
_refine_ls_extinction_method none
_refine_ls_goodness_of_fit_ref 1.119
_refine_ls_hydrogen_treatment constr
_refine_ls_matrix_type full
_refine_ls_number_parameters 210
_refine_ls_number_reflns 5037
_refine_ls_number_restraints 0
_refine_ls_restrained_S_all 1.119
_refine_ls_R_factor_all 0.1067
_refine_ls_R_factor_gt 0.0562
_refine_ls_shift/su_max 0.027
_refine_ls_shift/su_mean 0.005
_refine_ls_structure_factor_coef Fsqd
_refine_ls_weighting_details 'calc w=1/[\s^2^(Fo^2^)+(0.0800P)^2^] where P=(Fo^2^+2Fc^2^)/3'
_refine_ls_weighting_scheme calc
_refine_ls_wR_factor_gt 0.1466
_refine_ls_wR_factor_ref 0.1586
_reflns_number_gt 3057
_reflns_number_total 5037
_reflns_threshold_expression I>2sigma(I)
_cod_data_source_file b507833dsup1.cif
_cod_data_source_block margraf33
_cod_original_cell_volume 7724.8(13)
_cod_original_sg_symbol_H-M 'P 4/nmm'
_cod_database_code 7111488

loop_
_symmetry_equiv_pos_as_xyz
'x, y, z'
'-x+1/2, -y+1/2, z'
'-y+1/2, x, z'
'y, -x+1/2, z'
'-x, y+1/2, -z'
'x+1/2, -y, -z'
'y+1/2, x+1/2, -z'
'-y, -x, -z'
'-x, -y, -z'
'x-1/2, y-1/2, -z'
'y-1/2, -x, -z'
'-y, x-1/2, -z'
'x, -y-1/2, z'
'-x-1/2, y, z'
'-y-1/2, -x-1/2, z'
'y, x, z'

loop_
_atom_site_label
_atom_site_type_symbol
_atom_site_fract_x
_atom_site_fract_y
_atom_site_fract_z
_atom_site_U_iso_or_equiv
_atom_site_adp_type
_atom_site_occupancy
_atom_site_symmetry_multiplicity
_atom_site_calc_flag
_atom_site_refinement_flags
Ag1 Ag 0.60258(2) 0.68905(2) 0.10382(3) 0.03872(18) Uani 1 1 d .
Ag2 Ag 0.64780(3) 0.7500 0.26507(5) 0.0380(2) Uani 1 2 d S
Ag3 Ag 0.67661(2) 0.67661(2) -0.05751(5) 0.0377(2) Uani 1 2 d S
P2 P 0.60133(12) 0.7500 -0.03452(17) 0.0378(6) Uani 1 2 d S
P1 P 0.64478(8) 0.64478(8) 0.24192(18) 0.0400(6) Uani 1 2 d S
Si1 Si 0.58873(9) 0.58873(9) 0.33263(18) 0.0401(7) Uani 1 2 d S
Si2 Si 0.51921(13) 0.7500 -0.12065(18) 0.0387(7) Uani 1 2 d S
C7 C 0.5745(4) 0.5745(4) 0.5244(7) 0.067(4) Uani 1 2 d S
H7A H 0.5787 0.5904 0.5855 0.100 Uiso 0.50 1 calc PR
H7B H 0.5974 0.5384 0.5191 0.100 Uiso 0.50 1 calc PR
H7C H 0.5332 0.5661 0.5124 0.100 Uiso 0.50 1 calc PR
C4 C 0.4901(8) 0.6551(9) 0.2634(14) 0.059(5) Uiso 0.50 1 d P
H4A H 0.4503 0.6534 0.2386 0.088 Uiso 0.50 1 calc PR
H4B H 0.5163 0.6733 0.2193 0.088 Uiso 0.50 1 calc PR
H4C H 0.4899 0.6783 0.3190 0.088 Uiso 0.50 1 calc PR
C4' C 0.6367(9) 0.4887(8) 0.2352(11) 0.054(5) Uiso 0.50 1 d P
H4'A H 0.6528 0.4489 0.2366 0.080 Uiso 0.50 1 calc PR
H4'B H 0.6660 0.5157 0.2107 0.080 Uiso 0.50 1 calc PR
H4'C H 0.6017 0.4894 0.1969 0.080 Uiso 0.50 1 calc PR
C2' C 0.5778(11) 0.4627(13) 0.3659(18) 0.050(7) Uiso 0.50 1 d P
H2'A H 0.5937 0.4230 0.3618 0.075 Uiso 0.50 1 calc PR
H2'B H 0.5406 0.4647 0.3330 0.075 Uiso 0.50 1 calc PR
H2'C H 0.5711 0.4728 0.4293 0.075 Uiso 0.50 1 calc PR
C2 C 0.4623(17) 0.5683(15) 0.351(2) 0.086(12) Uiso 0.50 1 d P
H2A H 0.4241 0.5713 0.3208 0.129 Uiso 0.50 1 calc PR
H2B H 0.4621 0.5923 0.4056 0.129 Uiso 0.50 1 calc PR
H2C H 0.4699 0.5273 0.3669 0.129 Uiso 0.50 1 calc PR
C6 C 0.6486(5) 0.6486(5) 0.4800(9) 0.127(9) Uani 1 2 d S
H6A H 0.6450 0.6622 0.5425 0.191 Uiso 0.50 1 calc PR
H6B H 0.6554 0.6822 0.4404 0.191 Uiso 0.50 1 calc PR
H6C H 0.6816 0.6213 0.4753 0.191 Uiso 0.50 1 calc PR
C5 C 0.5974(7) 0.6204(7) 0.4545(9) 0.055(6) Uani 0.50 1 d P
C1 C 0.5120(9) 0.5908(8) 0.2848(13) 0.057(5) Uani 0.50 1 d P
C8 C 0.5602(9) 0.6766(8) 0.4585(11) 0.075(6) Uani 0.50 1 d P
H8A H 0.5634 0.6941 0.5187 0.113 Uiso 0.50 1 calc PR
H8B H 0.5191 0.6670 0.4462 0.113 Uiso 0.50 1 calc PR
H8C H 0.5743 0.7045 0.4133 0.113 Uiso 0.50 1 calc PR
C9 C 0.6214(8) 0.5063(8) 0.3243(14) 0.055(5) Uani 0.50 1 d P
C16 C 0.4972(7) 0.7500 -0.3166(8) 0.098(5) Uani 1 2 d S
H16A H 0.5118 0.7404 -0.3770 0.147 Uiso 0.50 1 calc PR
H16B H 0.4900 0.7922 -0.3126 0.147 Uiso 0.50 1 calc PR
H16C H 0.4606 0.7288 -0.3054 0.147 Uiso 0.50 1 calc PR
C14 C 0.4082(11) 0.6745(12) -0.1303(17) 0.082(8) Uiso 0.50 1 d P
H14A H 0.3857 0.6444 -0.0983 0.123 Uiso 0.50 1 calc PR
H14B H 0.4191 0.6599 -0.1902 0.123 Uiso 0.50 1 calc PR
H14C H 0.3844 0.7100 -0.1367 0.123 Uiso 0.50 1 calc PR
C12' C 0.4803(9) 0.8516(9) -0.0171(12) 0.065(5) Uiso 0.50 1 d P
H12D H 0.4621 0.8905 -0.0177 0.097 Uiso 0.50 1 calc PR
H12E H 0.5198 0.8545 0.0084 0.097 Uiso 0.50 1 calc PR
H12F H 0.4567 0.8250 0.0198 0.097 Uiso 0.50 1 calc PR
C12 C 0.5017(8) 0.6316(8) -0.0515(12) 0.057(4) Uiso 0.50 1 d P
H12A H 0.4743 0.6027 -0.0267 0.085 Uiso 0.50 1 calc PR
H12B H 0.5329 0.6392 -0.0075 0.085 Uiso 0.50 1 calc PR
H12C H 0.5190 0.6163 -0.1072 0.085 Uiso 0.50 1 calc PR
C17 C 0.6009(8) 0.7500 -0.2685(10) 0.169(12) Uani 1 2 d S
H17A H 0.6080 0.7381 -0.3311 0.254 Uiso 0.50 1 calc PR
H17B H 0.6307 0.7324 -0.2293 0.254 Uiso 0.50 1 calc PR
H17C H 0.6030 0.7928 -0.2639 0.254 Uiso 0.50 1 calc PR
C15 C 0.5457(9) 0.7311(7) -0.2417(10) 0.068(6) Uani 0.50 1 d P
C11 C 0.4682(9) 0.6900(9) -0.0723(15) 0.059(6) Uani 0.50 1 d P
C10 C 0.6774(9) 0.5036(9) 0.3850(13) 0.085(6) Uani 0.50 1 d P
H10A H 0.6946 0.4643 0.3815 0.127 Uiso 0.50 1 calc PR
H10B H 0.6667 0.5122 0.4477 0.127 Uiso 0.50 1 calc PR
H10C H 0.7060 0.5325 0.3639 0.127 Uiso 0.50 1 calc PR
C3 C 0.5057(9) 0.5535(8) 0.1941(11) 0.082(6) Uani 0.50 1 d P
H3A H 0.4653 0.5563 0.1719 0.123 Uiso 0.50 1 calc PR
H3B H 0.5152 0.5124 0.2064 0.123 Uiso 1 2 calc SR
H3C H 0.5326 0.5689 0.1484 0.123 Uiso 0.50 1 calc PR
C19 C 0.4841(11) 0.8271(10) -0.1171(17) 0.065(7) Uani 0.50 1 d P
C14' C 0.4245(7) 0.8299(8) -0.1511(12) 0.038(4) Uiso 0.50 1 d P
H14D H 0.4102 0.8703 -0.1472 0.057 Uiso 0.50 1 calc PR
H14E H 0.3994 0.8043 -0.1148 0.057 Uiso 0.50 1 calc PR
H14F H 0.4238 0.8170 -0.2141 0.057 Uiso 0.50 1 calc PR
C18 C 0.5596(11) 0.6623(10) -0.2424(14) 0.105(9) Uani 0.50 1 d P
H18A H 0.5730 0.6507 -0.3026 0.158 Uiso 0.50 1 calc PR
H18B H 0.5240 0.6405 -0.2270 0.158 Uiso 0.50 1 calc PR
H18C H 0.5903 0.6537 -0.1981 0.158 Uiso 0.50 1 calc PR
C20 C 0.5185(9) 0.8709(8) -0.1703(15) 0.082(6) Uani 0.50 1 d P
H20A H 0.4989 0.9091 -0.1675 0.123 Uiso 0.50 1 calc PR
H20B H 0.5210 0.8580 -0.2332 0.123 Uiso 0.50 1 calc PR
H20C H 0.5580 0.8742 -0.1450 0.123 Uiso 0.50 1 calc PR
C13 C 0.4377(9) 0.7150(10) 0.0171(12) 0.101(8) Uani 0.50 1 d P
H13A H 0.4115 0.6852 0.0423 0.152 Uiso 0.50 1 calc PR
H13B H 0.4151 0.7501 0.0022 0.152 Uiso 1 2 calc SR
H13C H 0.4679 0.7249 0.0616 0.152 Uiso 0.50 1 calc PR

loop_
_atom_site_aniso_label
_atom_site_aniso_U_11
_atom_site_aniso_U_22
_atom_site_aniso_U_33
_atom_site_aniso_U_23
_atom_site_aniso_U_13
_atom_site_aniso_U_12
Ag1 0.0427(3) 0.0402(3) 0.0332(3) 0.0018(2) 0.0001(2) 0.0004(2)
Ag2 0.0435(5) 0.0400(4) 0.0306(4) 0.000 0.0024(3) 0.000
Ag3 0.0402(3) 0.0402(3) 0.0327(4) 0.0014(2) 0.0014(2) 0.0008(3)
P2 0.0422(15) 0.0364(14) 0.0348(13) 0.000 -0.0058(12) 0.000
P1 0.0425(9) 0.0425(9) 0.0351(14) 0.0049(8) 0.0049(8) -0.0011(12)
Si1 0.0429(10) 0.0429(10) 0.0345(14) 0.0047(8) 0.0047(8) -0.0065(14)
Si2 0.0442(16) 0.0360(15) 0.0358(15) 0.000 -0.0057(13) 0.000
C7 0.086(6) 0.086(6) 0.028(6) 0.003(4) 0.003(4) -0.019(8)
C6 0.168(14) 0.168(14) 0.045(8) -0.009(5) -0.009(5) -0.110(16)
C5 0.057(10) 0.082(13) 0.025(6) 0.014(7) 0.011(6) 0.020(11)
C1 0.066(12) 0.043(11) 0.062(12) -0.004(9) -0.001(10) -0.004(10)
C8 0.086(14) 0.093(15) 0.047(10) -0.032(10) 0.041(10) -0.017(11)
C9 0.046(11) 0.042(10) 0.077(14) 0.013(9) 0.024(10) -0.005(9)
C16 0.091(11) 0.168(16) 0.035(7) 0.000 -0.023(7) 0.000
C17 0.097(14) 0.35(4) 0.062(10) 0.000 0.050(10) 0.000
C15 0.096(13) 0.069(16) 0.040(8) -0.014(7) -0.001(9) -0.017(9)
C11 0.050(13) 0.043(13) 0.082(16) 0.036(11) -0.043(12) -0.021(10)
C10 0.081(15) 0.071(14) 0.102(17) 0.022(13) 0.016(13) 0.009(11)
C3 0.092(14) 0.091(14) 0.063(11) 0.014(11) -0.024(11) -0.020(11)
C19 0.059(15) 0.049(13) 0.089(19) 0.013(12) -0.026(13) -0.002(10)
C18 0.108(19) 0.124(19) 0.084(15) -0.070(15) -0.022(14) 0.063(16)
C20 0.076(14) 0.058(12) 0.111(18) 0.025(12) -0.035(13) 0.012(11)
C13 0.075(14) 0.17(2) 0.058(11) 0.046(13) 0.024(10) -0.019(14)

loop_
_atom_type_symbol
_atom_type_description
_atom_type_scat_dispersion_real
_atom_type_scat_dispersion_imag
_atom_type_scat_source
C C 0.0033 0.0016 'International Tables Vol C Tables 4.2.6.8 and 6.1.1.4'
H H 0.0000 0.0000 'International Tables Vol C Tables 4.2.6.8 and 6.1.1.4'
Si Si 0.0817 0.0704 'International Tables Vol C Tables 4.2.6.8 and 6.1.1.4'
P P 0.1023 0.0942 'International Tables Vol C Tables 4.2.6.8 and 6.1.1.4'
Ag Ag -0.8971 1.1015 'International Tables Vol C Tables 4.2.6.8 and 6.1.1.4'

loop_
_geom_angle_atom_site_label_1
_geom_angle_atom_site_label_2
_geom_angle_atom_site_label_3
_geom_angle
_geom_angle_site_symmetry_1
_geom_angle_site_symmetry_3
P1 Ag1 P2 156.50(9) . .
P1 Ag1 Ag1 114.06(6) . 13_575
P2 Ag1 Ag1 55.85(3) . 13_575
P1 Ag1 Ag1 55.72(4) . 16
P2 Ag1 Ag1 113.89(5) . 16
Ag1 Ag1 Ag1 135.0 13_575 16
P1 Ag1 Ag3 114.14(4) . .
P2 Ag1 Ag3 52.27(5) . .
Ag1 Ag1 Ag3 95.536(15) 13_575 .
Ag1 Ag1 Ag3 61.685(12) 16 .
P1 Ag1 Ag2 52.21(5) . .
P2 Ag1 Ag2 114.17(4) . .
Ag1 Ag1 Ag2 61.884(12) 13_575 .
Ag1 Ag1 Ag2 94.932(15) 16 .
Ag3 Ag1 Ag2 120.19(3) . .
P1 Ag2 P1 163.41(13) . 4_565
P1 Ag2 Ag1 53.79(6) . .
P1 Ag2 Ag1 109.99(6) 4_565 .
P1 Ag2 Ag1 109.99(6) . 13_575
P1 Ag2 Ag1 53.79(6) 4_565 13_575
Ag1 Ag2 Ag1 56.23(2) . 13_575
P1 Ag2 Ag2 47.19(5) . 3_655
P1 Ag2 Ag2 136.04(5) 4_565 3_655
Ag1 Ag2 Ag2 85.068(15) . 3_655
Ag1 Ag2 Ag2 125.485(16) 13_575 3_655
P1 Ag2 Ag2 136.04(5) . 4_565
P1 Ag2 Ag2 47.18(5) 4_565 4_565
Ag1 Ag2 Ag2 125.484(16) . 4_565
Ag1 Ag2 Ag2 85.066(15) 13_575 4_565
Ag2 Ag2 Ag2 90.001(1) 3_655 4_565
P2 Ag3 P2 163.76(12) 3_655 .
P2 Ag3 Ag1 110.55(6) 3_655 .
P2 Ag3 Ag1 53.97(6) . .
P2 Ag3 Ag1 53.97(6) 3_655 16
P2 Ag3 Ag1 110.55(6) . 16
Ag1 Ag3 Ag1 56.63(2) . 16
P2 Ag3 Ag3 135.15(5) 3_655 4_565
P2 Ag3 Ag3 46.28(5) . 4_565
Ag1 Ag3 Ag3 84.464(15) . 4_565
Ag1 Ag3 Ag3 125.055(16) 16 4_565
P2 Ag3 Ag3 46.28(5) 3_655 3_655
P2 Ag3 Ag3 135.15(5) . 3_655
Ag1 Ag3 Ag3 125.054(17) . 3_655
Ag1 Ag3 Ag3 84.466(15) 16 3_655
Ag3 Ag3 Ag3 90.0 4_565 3_655
Si2 P2 Ag3 120.45(9) . 4_565
Si2 P2 Ag3 120.45(9) . .
Ag3 P2 Ag3 87.44(10) 4_565 .
Si2 P2 Ag1 118.38(11) . .
Ag3 P2 Ag1 119.75(10) 4_565 .
Ag3 P2 Ag1 73.76(5) . .
Si2 P2 Ag1 118.38(11) . 13_575
Ag3 P2 Ag1 73.76(5) 4_565 13_575
Ag3 P2 Ag1 119.75(10) . 13_575
Ag1 P2 Ag1 68.30(7) . 13_575
Si1 P1 Ag2 119.56(9) . 3_655
Si1 P1 Ag2 119.56(9) . .
Ag2 P1 Ag2 85.62(10) 3_655 .
Si1 P1 Ag1 120.24(11) . 16
Ag2 P1 Ag1 74.00(5) 3_655 16
Ag2 P1 Ag1 119.34(10) . 16
Si1 P1 Ag1 120.24(11) . .
Ag2 P1 Ag1 119.33(10) 3_655 .
Ag2 P1 Ag1 74.00(5) . .
Ag1 P1 Ag1 68.56(7) 16 .
C1 Si1 C1 84.6(12) 16 .
C1 Si1 C5 115.5(7) 16 16
C1 Si1 C5 133.4(7) . 16
C1 Si1 C5 133.4(7) 16 .
C1 Si1 C5 115.5(7) . .
C5 Si1 C5 21.9(8) 16 .
C1 Si1 C9 26.9(6) 16 .
C1 Si1 C9 110.0(10) . .
C5 Si1 C9 90.8(8) 16 .
C5 Si1 C9 111.2(8) . .
C1 Si1 C9 110.0(10) 16 16
C1 Si1 C9 26.9(6) . 16
C5 Si1 C9 111.2(8) 16 16
C5 Si1 C9 90.8(8) . 16
C9 Si1 C9 132.8(11) . 16
C1 Si1 P1 106.7(6) 16 .
C1 Si1 P1 106.7(6) . .
C5 Si1 P1 106.5(5) 16 .
C5 Si1 P1 106.5(5) . .
C9 Si1 P1 106.4(5) . .
C9 Si1 P1 106.4(5) 16 .
C19 Si2 C19 131.0(15) 13_575 .
C19 Si2 C11 25.4(8) 13_575 .
C19 Si2 C11 112.7(11) . .
C19 Si2 C11 112.7(11) 13_575 13_575
C19 Si2 C11 25.4(8) . 13_575
C11 Si2 C11 90.2(14) . 13_575
C19 Si2 C15 87.2(9) 13_575 .
C19 Si2 C15 110.9(9) . .
C11 Si2 C15 111.9(9) . .
C11 Si2 C15 133.4(9) 13_575 .
C19 Si2 C15 110.9(9) 13_575 13_575
C19 Si2 C15 87.2(9) . 13_575
C11 Si2 C15 133.4(9) . 13_575
C11 Si2 C15 111.9(9) 13_575 13_575
C15 Si2 C15 25.7(10) . 13_575
C19 Si2 P2 109.1(8) 13_575 .
C19 Si2 P2 109.1(8) . .
C11 Si2 P2 106.8(6) . .
C11 Si2 P2 106.8(6) 13_575 .
C15 Si2 P2 105.2(6) . .
C15 Si2 P2 105.2(6) 13_575 .
C6 C5 C8 93.9(13) . .
C6 C5 C7 114.3(11) . .
C8 C5 C7 110.4(11) . .
C6 C5 Si1 120.6(10) . .
C8 C5 Si1 106.8(10) . .
C7 C5 Si1 109.3(10) . .
C2 C1 C4 101.4(19) . .
C2 C1 C3 106.3(17) . .
C4 C1 C3 107.3(15) . .
C2 C1 Si1 115.1(18) . .
C4 C1 Si1 113.1(13) . .
C3 C1 Si1 112.8(13) . .
C4' C9 C2' 110.3(18) . .
C4' C9 C10 108.8(16) . .
C2' C9 C10 105.9(17) . .
C4' C9 Si1 114.1(14) . .
C2' C9 Si1 109.7(15) . .
C10 C9 Si1 107.6(13) . .
C17 C15 C18 97.1(15) . .
C17 C15 C16 109.9(14) . .
C18 C15 C16 113.0(12) . .
C17 C15 Si2 118.5(12) . .
C18 C15 Si2 106.6(12) . .
C16 C15 Si2 111.1(11) . .
C12 C11 C13 110.6(16) . .
C12 C11 C14 108.9(16) . .
C13 C11 C14 98.4(17) . .
C12 C11 Si2 112.4(14) . .
C13 C11 Si2 108.4(13) . .
C14 C11 Si2 117.1(14) . .
C14' C19 C20 106.2(17) . .
C14' C19 C12' 105(2) . .
C20 C19 C12' 106.6(19) . .
C14' C19 Si2 114.7(16) . .
C20 C19 Si2 112.1(17) . .
C12' C19 Si2 111.6(14) . .

loop_
_geom_bond_atom_site_label_1
_geom_bond_atom_site_label_2
_geom_bond_distance
_geom_bond_site_symmetry_2
Ag1 P1 2.478(2) .
Ag1 P2 2.479(2) .
Ag1 Ag1 2.7827(11) 13_575
Ag1 Ag1 2.7914(11) 16
Ag1 Ag3 2.9424(8) .
Ag1 Ag2 2.9524(8) .
Ag2 P1 2.427(2) .
Ag2 P1 2.427(2) 4_565
Ag2 Ag1 2.9524(8) 13_575
Ag2 Ag2 3.2990(11) 3_655
Ag2 Ag2 3.2991(11) 4_565
Ag3 P2 2.424(2) 3_655
Ag3 P2 2.424(2) .
Ag3 Ag1 2.9425(8) 16
Ag3 Ag3 3.3502(11) 4_565
Ag3 Ag3 3.3502(11) 3_655
P2 Si2 2.268(4) .
P2 Ag3 2.424(2) 4_565
P2 Ag1 2.479(2) 13_575
P1 Si1 2.254(4) .
P1 Ag2 2.427(2) 3_655
P1 Ag1 2.478(2) 16
Si1 C1 1.89(2) 16
Si1 C1 1.89(2) .
Si1 C5 1.956(15) 16
Si1 C5 1.956(15) .
Si1 C9 2.028(18) .
Si1 C9 2.028(18) 16
Si2 C19 1.94(3) 13_575
Si2 C19 1.94(3) .
Si2 C11 1.94(2) .
Si2 C11 1.94(2) 13_575
Si2 C15 1.943(16) .
Si2 C15 1.943(16) 13_575
C7 C5 1.563(17) .
C4 C1 1.58(3) .
C4' C9 1.42(3) .
C2' C9 1.54(3) .
C2 C1 1.59(4) .
C6 C5 1.39(2) .
C5 C8 1.54(2) .
C1 C3 1.60(2) .
C9 C10 1.56(3) .
C16 C15 1.63(2) .
C14 C11 1.66(3) .
C12' C19 1.59(3) .
C12 C11 1.57(3) .
C17 C15 1.39(2) .
C15 C18 1.60(3) .
C11 C13 1.60(3) .
C19 C14' 1.45(3) .
C19 C20 1.49(3) .
